data_4303614
loop_
_publ_author_name
'Bo-Gaun Chen'
'Chia-Hua Ho'
'Chang-Ju Lee'
'Minghuey Shieh'

_publ_section_title
;
Copper Halide-Incorporated Tellurium-Iron Carbonyl Complexes:
Transformation, Electrochemical Properties, and Theoretical Calculations
;
_journal_name_full 'Inorganic Chemistry'
_journal_page_first 10757
_journal_page_last 10768
_journal_paper_doi 10.1021/ic901647n
_journal_volume 48
_journal_year 2009
_chemical_formula_moiety 'C25 H40 Cl Cu Fe3 N2 O9 Te'
_chemical_formula_sum 'C25 H40 Cl Cu Fe3 N2 O9 Te'
_chemical_formula_weight 906.73
_chemical_name_systematic
;
 ?
;
_space_group_IT_number 9
_symmetry_cell_setting monoclinic
_symmetry_space_group_name_Hall 'C -2yc'
_symmetry_space_group_name_H-M 'C 1 c 1'
_atom_sites_solution_hydrogens geom
_atom_sites_solution_primary direct
_atom_sites_solution_secondary difmap
_audit_creation_method SHELXL-97
_cell_angle_alpha 90.00
_cell_angle_beta 99.278(4)
_cell_angle_gamma 90.00
_cell_formula_units_Z 8
_cell_length_a 18.953(3)
_cell_length_b 12.944(2)
_cell_length_c 29.403(5)
_cell_measurement_reflns_used 0
_cell_measurement_temperature 298(2)
_cell_measurement_theta_max 0
_cell_measurement_theta_min 0
_cell_volume 7119(2)
_computing_molecular_graphics 'Ortep-3 for Windows (Farrugia, 1997)'
_computing_publication_material 'WinGX publication routines (Farrugia, 1999)'
_computing_structure_refinement 'SHELXL-97 (Sheldrick, 1997)'
_computing_structure_solution 'SHELXS-97 (Sheldrick, 1997)'
_diffrn_ambient_temperature 298(2)
_diffrn_measured_fraction_theta_full 0.968
_diffrn_measured_fraction_theta_max 0.968
_diffrn_measurement_device_type SmartCCD
_diffrn_radiation_monochromator graphite
_diffrn_radiation_source 'fine-focus sealed tube'
_diffrn_radiation_type MoK\a
_diffrn_radiation_wavelength 0.71073
_diffrn_reflns_av_R_equivalents 0.0253
_diffrn_reflns_av_sigmaI/netI 0.0345
_diffrn_reflns_limit_h_max 18
_diffrn_reflns_limit_h_min -21
_diffrn_reflns_limit_k_max 15
_diffrn_reflns_limit_k_min -12
_diffrn_reflns_limit_l_max 23
_diffrn_reflns_limit_l_min -34
_diffrn_reflns_number 12718
_diffrn_reflns_theta_full 24.98
_diffrn_reflns_theta_max 24.98
_diffrn_reflns_theta_min 2.09
_exptl_absorpt_coefficient_mu 2.712
_exptl_absorpt_correction_T_max 0.6410
_exptl_absorpt_correction_T_min 0.5868
_exptl_absorpt_correction_type multi-scan
_exptl_crystal_colour black
_exptl_crystal_density_diffrn 1.692
_exptl_crystal_density_method 'not measured'
_exptl_crystal_description prism
_exptl_crystal_F_000 3616
_exptl_crystal_size_max 0.22
_exptl_crystal_size_mid 0.20
_exptl_crystal_size_min 0.18
_refine_diff_density_max 0.516
_refine_diff_density_min -0.404
_refine_diff_density_rms 0.075
_refine_ls_abs_structure_details 'Flack H D (1983), Acta Cryst. A39, 876-881'
_refine_ls_abs_structure_Flack 0.29(2)
_refine_ls_extinction_method none
_refine_ls_goodness_of_fit_ref 1.048
_refine_ls_hydrogen_treatment fixed
_refine_ls_matrix_type full
_refine_ls_number_parameters 731
_refine_ls_number_reflns 8874
_refine_ls_number_restraints 0
_refine_ls_restrained_S_all 1.048
_refine_ls_R_factor_all 0.0577
_refine_ls_R_factor_gt 0.0403
_refine_ls_shift/su_max 0.002
_refine_ls_shift/su_mean 0.000
_refine_ls_structure_factor_coef Fsqd
_refine_ls_weighting_details 'calc w=1/[\s^2^(Fo^2^)+(0.0448P)^2^+12.3749P] where P=(Fo^2^+2Fc^2^)/3'
_refine_ls_weighting_scheme calc
_refine_ls_wR_factor_gt 0.0855
_refine_ls_wR_factor_ref 0.0918
_reflns_number_gt 7088
_reflns_number_total 8874
_reflns_threshold_expression >2sigma(I)
_cod_data_source_file ic901647n_si_002_1.cif
_cod_data_source_block '[Et4N]2[1a]'
_cod_original_sg_symbol_H-M 'C c'
_cod_database_code 4303614

loop_
_symmetry_equiv_pos_as_xyz
'x, y, z'
'x, -y, z+1/2'
'x+1/2, y+1/2, z'
'x+1/2, -y+1/2, z+1/2'

loop_
_atom_site_label
_atom_site_type_symbol
_atom_site_fract_x
_atom_site_fract_y
_atom_site_fract_z
_atom_site_U_iso_or_equiv
_atom_site_adp_type
_atom_site_occupancy
_atom_site_symmetry_multiplicity
_atom_site_calc_flag
_atom_site_refinement_flags
_atom_site_disorder_assembly
_atom_site_disorder_group
C1 C 0.7495(7) 0.1120(10) 0.5693(5) 0.086(4) Uani 1 1 d . . .
C2 C 0.8884(6) 0.1401(9) 0.5792(4) 0.069(3) Uani 1 1 d . . .
C3 C 0.8061(6) 0.2642(11) 0.5223(4) 0.074(3) Uani 1 1 d . . .
C4 C 0.7639(6) -0.1202(10) 0.5354(5) 0.086(4) Uani 1 1 d . . .
C5 C 0.8963(6) -0.0787(7) 0.5622(4) 0.061(3) Uani 1 1 d . . .
C6 C 0.8470(6) -0.1671(9) 0.4746(5) 0.075(3) Uani 1 1 d . . .
C7 C 0.9678(6) 0.1296(7) 0.5036(4) 0.060(3) Uani 1 1 d . . .
C8 C 0.8717(5) 0.2154(9) 0.4392(4) 0.062(3) Uani 1 1 d . . .
C9 C 0.9217(5) 0.0302(8) 0.4210(4) 0.062(3) Uani 1 1 d . . .
C10 C 1.0746(6) 0.4475(9) 0.2066(4) 0.070(3) Uani 1 1 d . . .
C11 C 1.0276(8) 0.2839(11) 0.2512(5) 0.089(4) Uani 1 1 d . . .
C12 C 0.9388(7) 0.4075(9) 0.1977(5) 0.074(3) Uani 1 1 d . . .
C13 C 0.9540(5) 0.3274(9) 0.3353(4) 0.059(3) Uani 1 1 d . . .
C14 C 0.8575(6) 0.4162(8) 0.2709(4) 0.063(3) Uani 1 1 d . . .
C15 C 0.9047(5) 0.5088(8) 0.3552(4) 0.059(3) Uani 1 1 d . . .
C16 C 0.9786(6) 0.7140(10) 0.3030(5) 0.084(4) Uani 1 1 d . . .
C17 C 1.0594(6) 0.6680(8) 0.2418(5) 0.080(4) Uani 1 1 d . . .
C18 C 0.9266(6) 0.6264(8) 0.2144(4) 0.068(3) Uani 1 1 d . . .
C19 C 0.1232(7) -0.0658(10) 0.1110(4) 0.098(4) Uani 1 1 d . . .
H19A H 0.1321 -0.0443 0.0809 0.118 Uiso 1 1 calc R . .
H19B H 0.0719 -0.0718 0.1096 0.118 Uiso 1 1 calc R . .
C20 C 0.1562(10) -0.1702(10) 0.1216(5) 0.140(6) Uani 1 1 d . . .
H20A H 0.1363 -0.2183 0.0981 0.210 Uiso 1 1 calc R . .
H20B H 0.1466 -0.1934 0.1510 0.210 Uiso 1 1 calc R . .
H20C H 0.2070 -0.1657 0.1223 0.210 Uiso 1 1 calc R . .
C21 C 0.1359(6) -0.0106(9) 0.1932(4) 0.080(3) Uani 1 1 d . . .
H21A H 0.1635 -0.0715 0.2039 0.096 Uiso 1 1 calc R . .
H21B H 0.1526 0.0456 0.2140 0.096 Uiso 1 1 calc R . .
C22 C 0.0573(6) -0.0314(11) 0.1960(5) 0.108(5) Uani 1 1 d . . .
H22A H 0.0524 -0.0467 0.2273 0.162 Uiso 1 1 calc R . .
H22B H 0.0407 -0.0891 0.1767 0.162 Uiso 1 1 calc R . .
H22C H 0.0293 0.0286 0.1858 0.162 Uiso 1 1 calc R . .
C23 C 0.2276(6) 0.0338(11) 0.1514(4) 0.088(4) Uani 1 1 d . . .
H23A H 0.2520 -0.0276 0.1648 0.106 Uiso 1 1 calc R . .
H23B H 0.2400 0.0904 0.1728 0.106 Uiso 1 1 calc R . .
C24 C 0.2541(8) 0.0591(14) 0.1057(5) 0.141(6) Uani 1 1 d . . .
H24A H 0.3048 0.0702 0.1116 0.211 Uiso 1 1 calc R . .
H24B H 0.2307 0.1204 0.0925 0.211 Uiso 1 1 calc R . .
H24C H 0.2433 0.0025 0.0847 0.211 Uiso 1 1 calc R . .
C25 C 0.1112(8) 0.1158(10) 0.1298(4) 0.099(4) Uani 1 1 d . . .
H25A H 0.0605 0.1042 0.1292 0.119 Uiso 1 1 calc R . .
H25B H 0.1182 0.1298 0.0985 0.119 Uiso 1 1 calc R . .
C26 C 0.1330(12) 0.2132(12) 0.1590(6) 0.170(8) Uani 1 1 d . . .
H26A H 0.1048 0.2709 0.1461 0.255 Uiso 1 1 calc R . .
H26B H 0.1827 0.2276 0.1591 0.255 Uiso 1 1 calc R . .
H26C H 0.1249 0.2018 0.1901 0.255 Uiso 1 1 calc R . .
C27 C 0.5480(6) 1.0267(10) 1.0629(4) 0.081(4) Uani 1 1 d . . .
H27A H 0.5914 1.0626 1.0586 0.097 Uiso 1 1 calc R . .
H27B H 0.5617 0.9672 1.0823 0.097 Uiso 1 1 calc R . .
C28 C 0.5026(8) 1.0991(9) 1.0878(5) 0.096(4) Uani 1 1 d . . .
H28A H 0.5299 1.1203 1.1166 0.144 Uiso 1 1 calc R . .
H28B H 0.4604 1.0634 1.0932 0.144 Uiso 1 1 calc R . .
H28C H 0.4892 1.1588 1.0690 0.144 Uiso 1 1 calc R . .
C29 C 0.4914(6) 1.0750(8) 0.9830(4) 0.068(3) Uani 1 1 d . . .
H29A H 0.4616 1.1250 0.9955 0.081 Uiso 1 1 calc R . .
H29B H 0.4639 1.0461 0.9553 0.081 Uiso 1 1 calc R . .
C30 C 0.5605(7) 1.1324(9) 0.9700(5) 0.099(4) Uani 1 1 d . . .
H30A H 0.5456 1.1859 0.9479 0.148 Uiso 1 1 calc R . .
H30B H 0.5897 1.0834 0.9571 0.148 Uiso 1 1 calc R . .
H30C H 0.5875 1.1623 0.9973 0.148 Uiso 1 1 calc R . .
C31 C 0.4399(6) 0.9384(8) 1.0210(5) 0.085(4) Uani 1 1 d . . .
H31A H 0.4067 0.9897 1.0290 0.102 Uiso 1 1 calc R . .
H31B H 0.4200 0.9096 0.9912 0.102 Uiso 1 1 calc R . .
C32 C 0.4484(7) 0.8528(9) 1.0570(5) 0.100(5) Uani 1 1 d . . .
H32A H 0.4025 0.8229 1.0586 0.149 Uiso 1 1 calc R . .
H32B H 0.4682 0.8810 1.0865 0.149 Uiso 1 1 calc R . .
H32C H 0.4799 0.8005 1.0486 0.149 Uiso 1 1 calc R . .
C33 C 0.5627(6) 0.9150(9) 0.9992(4) 0.077(3) Uani 1 1 d . . .
H33A H 0.6080 0.9498 0.9991 0.092 Uiso 1 1 calc R . .
H33B H 0.5714 0.8572 1.0204 0.092 Uiso 1 1 calc R . .
C34 C 0.5368(7) 0.8735(9) 0.9515(4) 0.088(4) Uani 1 1 d . . .
H34A H 0.5721 0.8278 0.9427 0.133 Uiso 1 1 calc R . .
H34B H 0.5287 0.9298 0.9301 0.133 Uiso 1 1 calc R . .
H34C H 0.4929 0.8363 0.9514 0.133 Uiso 1 1 calc R . .
C35 C 0.7593(9) -0.0385(10) 0.2752(6) 0.109(5) Uani 1 1 d . . .
H35A H 0.7489 -0.0958 0.2539 0.131 Uiso 1 1 calc R . .
H35B H 0.7150 -0.0019 0.2763 0.131 Uiso 1 1 calc R . .
C36 C 0.7894(9) -0.0813(9) 0.3242(5) 0.111(5) Uani 1 1 d . . .
H36A H 0.7552 -0.1275 0.3340 0.166 Uiso 1 1 calc R . .
H36B H 0.7983 -0.0249 0.3455 0.166 Uiso 1 1 calc R . .
H36C H 0.8332 -0.1178 0.3231 0.166 Uiso 1 1 calc R . .
C37 C 0.7742(10) 0.0737(12) 0.2127(6) 0.124(6) Uani 1 1 d . . .
H38A H 0.7320 0.1116 0.2179 0.149 Uiso 1 1 calc R . .
H38B H 0.7581 0.0158 0.1928 0.149 Uiso 1 1 calc R . .
C38 C 0.8211(9) 0.1474(12) 0.1863(5) 0.124(5) Uani 1 1 d . . .
H37A H 0.7931 0.1698 0.1578 0.186 Uiso 1 1 calc R . .
H37B H 0.8623 0.1105 0.1799 0.186 Uiso 1 1 calc R . .
H37C H 0.8361 0.2065 0.2051 0.186 Uiso 1 1 calc R . .
C39 C 0.8797(8) -0.0198(12) 0.2557(8) 0.141(8) Uani 1 1 d . . .
H39A H 0.8991 -0.0488 0.2855 0.169 Uiso 1 1 calc R . .
H39B H 0.9137 0.0297 0.2472 0.169 Uiso 1 1 calc R . .
C40 C 0.8646(10) -0.1147(11) 0.2156(7) 0.153(8) Uani 1 1 d . . .
H40A H 0.9085 -0.1506 0.2141 0.230 Uiso 1 1 calc R . .
H40B H 0.8467 -0.0850 0.1861 0.230 Uiso 1 1 calc R . .
H40C H 0.8300 -0.1624 0.2240 0.230 Uiso 1 1 calc R . .
C41 C 0.8289(8) 0.1263(9) 0.2899(6) 0.123(6) Uani 1 1 d . . .
H41A H 0.8621 0.1046 0.3169 0.148 Uiso 1 1 calc R . .
H41B H 0.8530 0.1773 0.2738 0.148 Uiso 1 1 calc R . .
C42 C 0.7656(8) 0.1764(10) 0.3056(5) 0.102(4) Uani 1 1 d . . .
H42A H 0.7814 0.2333 0.3256 0.153 Uiso 1 1 calc R . .
H42B H 0.7415 0.1268 0.3219 0.153 Uiso 1 1 calc R . .
H42C H 0.7334 0.2011 0.2793 0.153 Uiso 1 1 calc R . .
C43' C 0.1422(18) 0.066(3) 0.4480(12) 0.084(9) Uiso 0.35 1 d P A 1
H43A H 0.1122 0.1266 0.4437 0.100 Uiso 0.35 1 calc PR A 1
H43B H 0.1142 0.0098 0.4581 0.100 Uiso 0.35 1 calc PR A 1
C43 C 0.2329(11) 0.0450(16) 0.4361(8) 0.100(6) Uiso 0.65 1 d P A 2
H43C H 0.2575 -0.0203 0.4429 0.120 Uiso 0.65 1 calc PR A 2
H43D H 0.2666 0.0956 0.4281 0.120 Uiso 0.65 1 calc PR A 2
C44 C 0.1973(10) 0.0837(15) 0.4795(7) 0.160(7) Uiso 1 1 d . . .
H44A H 0.1814 0.1018 0.5079 0.240 Uiso 1 1 calc R A 1
H44B H 0.2246 0.1398 0.4698 0.240 Uiso 1 1 calc R A 1
H44C H 0.2267 0.0230 0.4841 0.240 Uiso 1 1 calc R A 1
C45' C 0.1209(12) -0.0647(16) 0.4023(9) 0.065(6) Uiso 0.45 1 d P A 3
H45A H 0.0952 -0.0528 0.4278 0.078 Uiso 0.45 1 calc PR A 3
H45B H 0.0861 -0.0748 0.3746 0.078 Uiso 0.45 1 calc PR A 3
C45 C 0.2157(11) -0.0523(14) 0.3997(8) 0.073(6) Uiso 0.55 1 d P A 4
H45C H 0.2555 -0.0403 0.4244 0.088 Uiso 0.55 1 calc PR A 4
H45D H 0.2344 -0.0617 0.3712 0.088 Uiso 0.55 1 calc PR A 4
C46 C 0.1669(7) -0.1623(10) 0.4118(5) 0.099(4) Uiso 1 1 d . . .
H46A H 0.1368 -0.2202 0.4156 0.148 Uiso 1 1 calc R A 3
H46B H 0.2010 -0.1527 0.4393 0.148 Uiso 1 1 calc R A 3
H46C H 0.1917 -0.1750 0.3863 0.148 Uiso 1 1 calc R A 3
C47' C 0.0960(17) 0.023(2) 0.3609(12) 0.073(8) Uiso 0.35 1 d P A 5
H47A H 0.0725 0.0897 0.3546 0.088 Uiso 0.35 1 calc PR A 5
H47B H 0.0631 -0.0262 0.3707 0.088 Uiso 0.35 1 calc PR A 5
C47 C 0.2052(9) -0.0017(14) 0.3540(6) 0.078(5) Uiso 0.65 1 d P A 6
H47C H 0.2335 -0.0638 0.3613 0.094 Uiso 0.65 1 calc PR A 6
H47D H 0.2358 0.0527 0.3455 0.094 Uiso 0.65 1 calc PR A 6
C48 C 0.1372(13) -0.0233(18) 0.3126(9) 0.206(10) Uiso 1 1 d . . .
H48A H 0.1009 -0.0332 0.2862 0.309 Uiso 1 1 calc R A 5
H48B H 0.1609 -0.0877 0.3209 0.309 Uiso 1 1 calc R A 5
H48C H 0.1713 0.0265 0.3055 0.309 Uiso 1 1 calc R A 5
C49 C 0.2077(11) 0.1317(15) 0.3849(8) 0.078(6) Uiso 0.55 1 d P A 7
H49A H 0.2471 0.1427 0.4099 0.094 Uiso 0.55 1 calc PR A 7
H49B H 0.2282 0.1188 0.3573 0.094 Uiso 0.55 1 calc PR A 7
C49' C 0.1199(13) 0.1152(17) 0.3846(9) 0.070(6) Uiso 0.45 1 d P A 8
H49C H 0.0915 0.1254 0.4089 0.084 Uiso 0.45 1 calc PR A 8
H49D H 0.0879 0.1006 0.3561 0.084 Uiso 0.45 1 calc PR A 8
C50 C 0.1688(8) 0.2233(11) 0.3784(5) 0.116(5) Uiso 1 1 d . . .
H50A H 0.1997 0.2784 0.3720 0.173 Uiso 1 1 calc R A 7
H50B H 0.1493 0.2393 0.4058 0.173 Uiso 1 1 calc R A 7
H50C H 0.1305 0.2155 0.3529 0.173 Uiso 1 1 calc R A 7
Cl1 Cl 1.06408(13) -0.12878(18) 0.50888(10) 0.0599(6) Uani 1 1 d . . .
Cl2 Cl 0.76029(13) 0.67229(19) 0.26969(10) 0.0625(6) Uani 1 1 d . . .
Cu1 Cu 0.95985(7) -0.05650(9) 0.49980(5) 0.0614(3) Uani 1 1 d . . .
Cu2 Cu 0.86494(7) 0.60192(10) 0.27903(5) 0.0635(3) Uani 1 1 d . . .
Fe1 Fe 0.81574(8) 0.13133(11) 0.53386(6) 0.0545(4) Uani 1 1 d . . .
Fe2 Fe 0.83401(7) -0.06370(10) 0.51199(5) 0.0518(3) Uani 1 1 d . . .
Fe3 Fe 0.88862(7) 0.09582(10) 0.46662(5) 0.0463(3) Uani 1 1 d . . .
Fe4 Fe 1.01165(8) 0.41837(11) 0.24201(6) 0.0592(4) Uani 1 1 d . . .
Fe5 Fe 0.93671(7) 0.44804(9) 0.30906(5) 0.0479(3) Uani 1 1 d . . .
Fe6 Fe 0.99078(8) 0.61140(10) 0.26567(6) 0.0539(4) Uani 1 1 d . . .
N1 N 0.1505(5) 0.0166(7) 0.1455(3) 0.068(2) Uani 1 1 d . . .
N2 N 0.5111(4) 0.9905(6) 1.0175(3) 0.0544(19) Uani 1 1 d . . .
N3 N 0.8104(4) 0.0320(6) 0.2580(3) 0.060(2) Uani 1 1 d . . .
N4 N 0.1678(5) 0.0322(8) 0.3959(3) 0.071(2) Uani 1 1 d . . .
O1 O 0.7091(6) 0.0987(10) 0.5926(4) 0.144(5) Uani 1 1 d . . .
O2 O 0.9345(5) 0.1500(7) 0.6096(3) 0.098(3) Uani 1 1 d . . .
O3 O 0.8023(5) 0.3525(7) 0.5148(3) 0.106(3) Uani 1 1 d . . .
O4 O 0.7186(5) -0.1539(9) 0.5527(4) 0.141(5) Uani 1 1 d . . .
O5 O 0.9299(5) -0.0933(7) 0.5984(3) 0.094(3) Uani 1 1 d . . .
O6 O 0.8536(5) -0.2376(7) 0.4516(4) 0.110(4) Uani 1 1 d . . .
O7 O 1.0209(4) 0.1601(6) 0.5253(3) 0.084(2) Uani 1 1 d . . .
O8 O 0.8612(4) 0.2949(6) 0.4201(3) 0.084(2) Uani 1 1 d . . .
O9 O 0.9440(5) -0.0080(7) 0.3915(3) 0.098(3) Uani 1 1 d . . .
O10 O 1.1137(5) 0.4659(8) 0.1809(4) 0.109(3) Uani 1 1 d . . .
O11 O 1.0367(8) 0.1980(8) 0.2571(5) 0.151(5) Uani 1 1 d . . .
O12 O 0.8939(5) 0.3991(8) 0.1657(4) 0.112(3) Uani 1 1 d . . .
O13 O 0.9652(5) 0.2458(6) 0.3512(3) 0.089(3) Uani 1 1 d . . .
O14 O 0.8055(4) 0.3863(5) 0.2483(3) 0.079(2) Uani 1 1 d . . .
O15 O 0.8830(5) 0.5446(7) 0.3871(3) 0.085(2) Uani 1 1 d . . .
O16 O 0.9731(6) 0.7826(8) 0.3263(4) 0.135(4) Uani 1 1 d . . .
O17 O 1.1035(5) 0.7122(8) 0.2265(5) 0.131(4) Uani 1 1 d . . .
O18 O 0.8905(5) 0.6431(7) 0.1799(3) 0.094(3) Uani 1 1 d . . .
Te1 Te 0.7587 0.05598(5) 0.4590 0.05622(17) Uani 1 1 d . . .
Te2 Te 1.06618(4) 0.49136(5) 0.31813(3) 0.06010(18) Uani 1 1 d . . .

loop_
_atom_site_aniso_label
_atom_site_aniso_U_11
_atom_site_aniso_U_22
_atom_site_aniso_U_33
_atom_site_aniso_U_23
_atom_site_aniso_U_13
_atom_site_aniso_U_12
C1 0.080(9) 0.104(10) 0.076(9) -0.023(7) 0.017(7) -0.024(7)
C2 0.070(8) 0.082(8) 0.058(8) -0.005(6) 0.020(6) 0.007(6)
C3 0.086(8) 0.081(10) 0.060(8) -0.007(6) 0.026(6) 0.019(6)
C4 0.052(7) 0.098(10) 0.110(11) 0.022(8) 0.016(7) -0.003(6)
C5 0.050(6) 0.065(7) 0.075(8) 0.011(5) 0.028(6) 0.003(5)
C6 0.056(7) 0.058(7) 0.106(10) 0.015(7) 0.000(7) -0.001(5)
C7 0.080(8) 0.045(6) 0.058(7) 0.007(5) 0.018(6) -0.011(5)
C8 0.045(6) 0.071(8) 0.070(8) -0.008(6) 0.012(5) -0.007(5)
C9 0.050(6) 0.066(7) 0.068(8) 0.003(6) 0.010(6) -0.003(5)
C10 0.058(7) 0.087(8) 0.066(8) -0.004(6) 0.013(6) 0.006(5)
C11 0.111(10) 0.073(9) 0.090(10) -0.007(7) 0.039(8) 0.023(7)
C12 0.085(9) 0.072(8) 0.074(9) -0.010(6) 0.039(7) -0.011(6)
C13 0.049(6) 0.078(8) 0.050(7) 0.013(5) 0.010(5) 0.003(5)
C14 0.053(7) 0.065(7) 0.068(8) 0.016(5) 0.006(6) 0.003(5)
C15 0.043(6) 0.082(8) 0.050(7) -0.001(5) 0.008(5) 0.002(5)
C16 0.077(8) 0.080(9) 0.094(10) -0.007(7) 0.007(7) -0.002(6)
C17 0.055(7) 0.067(7) 0.120(11) 0.038(7) 0.021(7) -0.009(5)
C18 0.076(8) 0.067(7) 0.063(8) 0.002(6) 0.020(6) -0.006(5)
C19 0.116(11) 0.116(10) 0.066(8) -0.037(8) 0.026(8) -0.030(8)
C20 0.219(18) 0.090(11) 0.112(14) -0.052(10) 0.026(13) 0.010(10)
C21 0.071(7) 0.100(8) 0.068(8) 0.008(6) 0.009(6) -0.010(6)
C22 0.062(8) 0.163(13) 0.103(11) -0.036(9) 0.026(7) -0.015(7)
C23 0.057(8) 0.138(11) 0.066(8) 0.004(7) 0.000(6) -0.011(6)
C24 0.111(12) 0.238(19) 0.074(10) 0.020(11) 0.021(9) -0.042(12)
C25 0.120(11) 0.113(10) 0.059(8) 0.009(7) 0.001(7) 0.026(9)
C26 0.30(3) 0.101(12) 0.117(15) 0.004(10) 0.043(15) 0.026(14)
C27 0.054(7) 0.117(10) 0.068(9) 0.030(7) 0.005(6) -0.001(6)
C28 0.141(12) 0.066(7) 0.084(10) -0.030(7) 0.029(9) 0.000(7)
C29 0.070(7) 0.078(7) 0.055(7) 0.012(5) 0.009(6) 0.024(5)
C30 0.118(11) 0.068(8) 0.120(12) 0.018(7) 0.050(9) -0.004(7)
C31 0.062(8) 0.060(8) 0.139(13) 0.001(7) 0.035(8) -0.005(5)
C32 0.117(10) 0.063(7) 0.141(13) -0.003(7) 0.088(10) -0.009(6)
C33 0.055(7) 0.083(8) 0.093(10) 0.011(7) 0.016(6) 0.016(5)
C34 0.119(11) 0.071(8) 0.083(10) 0.007(6) 0.040(8) 0.020(7)
C35 0.132(13) 0.077(9) 0.125(14) -0.012(8) 0.039(11) -0.037(8)
C36 0.181(15) 0.071(9) 0.084(11) 0.007(7) 0.029(10) -0.028(8)
C37 0.149(15) 0.104(11) 0.110(14) -0.009(9) -0.009(12) 0.012(10)
C38 0.161(15) 0.115(12) 0.106(13) 0.010(9) 0.054(11) -0.025(10)
C39 0.078(11) 0.111(13) 0.23(3) -0.001(12) 0.004(13) 0.016(8)
C40 0.23(2) 0.070(9) 0.20(2) -0.003(10) 0.136(17) 0.028(10)
C41 0.126(12) 0.061(8) 0.168(17) -0.005(9) -0.017(12) -0.004(7)
C42 0.126(12) 0.089(10) 0.093(11) -0.034(7) 0.025(9) 0.023(8)
Cl1 0.0478(14) 0.0640(17) 0.0693(17) 0.0021(12) 0.0138(12) 0.0060(10)
Cl2 0.0521(15) 0.0654(17) 0.0711(18) -0.0017(12) 0.0128(13) 0.0064(11)
Cu1 0.0476(7) 0.0619(9) 0.0757(9) 0.0037(6) 0.0132(6) 0.0069(6)
Cu2 0.0543(8) 0.0627(9) 0.0747(9) 0.0039(6) 0.0142(7) 0.0112(6)
Fe1 0.0540(9) 0.0598(10) 0.0516(9) -0.0028(7) 0.0145(7) 0.0049(6)
Fe2 0.0428(8) 0.0509(9) 0.0624(9) 0.0070(7) 0.0109(7) -0.0032(6)
Fe3 0.0446(8) 0.0485(8) 0.0464(8) 0.0026(6) 0.0093(6) -0.0009(6)
Fe4 0.0629(9) 0.0555(9) 0.0642(10) -0.0029(7) 0.0251(8) 0.0045(6)
Fe5 0.0449(8) 0.0493(8) 0.0514(8) 0.0040(6) 0.0132(6) 0.0026(6)
Fe6 0.0488(8) 0.0447(8) 0.0693(10) 0.0059(7) 0.0132(7) -0.0002(6)
N1 0.064(6) 0.080(7) 0.058(6) 0.012(4) 0.000(4) -0.008(4)
N2 0.047(5) 0.055(5) 0.062(5) 0.002(4) 0.011(4) 0.010(3)
N3 0.038(5) 0.059(5) 0.081(7) 0.006(5) 0.007(4) 0.001(3)
N4 0.066(5) 0.085(5) 0.068(6) 0.026(5) 0.028(5) 0.005(4)
O1 0.099(8) 0.237(13) 0.111(9) -0.043(8) 0.066(7) -0.050(8)
O2 0.091(7) 0.121(7) 0.075(6) -0.013(5) -0.006(5) 0.006(5)
O3 0.156(9) 0.070(6) 0.096(7) -0.002(5) 0.034(6) 0.035(5)
O4 0.082(7) 0.167(10) 0.186(12) 0.080(9) 0.056(7) -0.022(6)
O5 0.073(6) 0.139(8) 0.070(6) 0.028(5) 0.006(5) 0.008(5)
O6 0.120(8) 0.068(6) 0.137(9) -0.045(6) 0.005(6) 0.004(5)
O7 0.074(5) 0.073(5) 0.092(6) 0.000(4) -0.022(5) -0.021(4)
O8 0.089(6) 0.070(5) 0.095(6) 0.025(4) 0.023(5) 0.004(4)
O9 0.098(7) 0.139(8) 0.063(6) -0.030(5) 0.030(5) 0.021(5)
O10 0.078(6) 0.180(9) 0.077(6) 0.004(6) 0.036(5) -0.022(6)
O11 0.251(14) 0.064(7) 0.155(11) 0.009(7) 0.078(10) 0.048(7)
O12 0.102(7) 0.136(8) 0.092(8) -0.034(6) 0.001(6) -0.011(6)
O13 0.106(6) 0.060(5) 0.106(7) 0.029(5) 0.028(5) 0.014(4)
O14 0.072(5) 0.072(5) 0.087(6) -0.002(4) -0.008(5) -0.006(4)
O15 0.082(6) 0.114(6) 0.058(5) -0.011(4) 0.008(5) 0.013(4)
O16 0.140(9) 0.091(7) 0.166(11) -0.070(7) -0.001(8) 0.009(6)
O17 0.082(6) 0.119(8) 0.202(13) 0.063(8) 0.048(7) 0.004(5)
O18 0.099(7) 0.109(7) 0.067(6) 0.015(5) -0.003(5) -0.001(5)
Te1 0.0429(4) 0.0658(4) 0.0580(4) 0.0030(3) 0.0024(3) 0.0002(3)
Te2 0.0440(3) 0.0680(5) 0.0675(4) 0.0073(3) 0.0066(3) 0.0042(3)

loop_
_atom_type_symbol
_atom_type_description
_atom_type_scat_dispersion_real
_atom_type_scat_dispersion_imag
_atom_type_scat_source
C C 0.0033 0.0016 'International Tables Vol C Tables 4.2.6.8 and 6.1.1.4'
H H 0.0000 0.0000 'International Tables Vol C Tables 4.2.6.8 and 6.1.1.4'
Cl Cl 0.1484 0.1585 'International Tables Vol C Tables 4.2.6.8 and 6.1.1.4'
Cu Cu 0.3201 1.2651 'International Tables Vol C Tables 4.2.6.8 and 6.1.1.4'
Fe Fe 0.3463 0.8444 'International Tables Vol C Tables 4.2.6.8 and 6.1.1.4'
N N 0.0061 0.0033 'International Tables Vol C Tables 4.2.6.8 and 6.1.1.4'
O O 0.0106 0.0060 'International Tables Vol C Tables 4.2.6.8 and 6.1.1.4'
Te Te -0.5308 1.6751 'International Tables Vol C Tables 4.2.6.8 and 6.1.1.4'

loop_
_geom_angle_atom_site_label_1
_geom_angle_atom_site_label_2
_geom_angle_atom_site_label_3
_geom_angle
_geom_angle_site_symmetry_1
_geom_angle_site_symmetry_3
_geom_angle_publ_flag
O1 C1 Fe1 178.1(15) . . ?
O2 C2 Fe1 176.8(10) . . ?
O3 C3 Fe1 177.5(11) . . ?
O4 C4 Fe2 176.4(14) . . ?
O5 C5 Fe2 170.7(9) . . ?
O5 C5 Cu1 117.1(8) . . ?
Fe2 C5 Cu1 71.9(4) . . ?
O6 C6 Fe2 176.5(12) . . ?
O7 C7 Fe3 173.4(9) . . ?
O7 C7 Cu1 113.8(7) . . ?
Fe3 C7 Cu1 71.5(3) . . ?
O8 C8 Fe3 178.6(11) . . ?
O9 C9 Fe3 177.2(11) . . ?
O10 C10 Fe4 176.3(11) . . ?
O11 C11 Fe4 179.0(14) . . ?
O12 C12 Fe4 174.6(11) . . ?
O13 C13 Fe5 177.7(11) . . ?
O14 C14 Fe5 173.2(9) . . ?
O14 C14 Cu2 114.8(7) . . ?
Fe5 C14 Cu2 71.1(4) . . ?
O15 C15 Fe5 176.6(10) . . ?
O15 C15 Cu2 114.9(8) . . ?
Fe5 C15 Cu2 67.9(4) . . ?
O16 C16 Fe6 176.8(14) . . ?
O17 C17 Fe6 175.4(12) . . ?
O18 C18 Fe6 172.8(10) . . ?
O18 C18 Cu2 115.1(9) . . ?
Fe6 C18 Cu2 70.8(4) . . ?
N1 C19 C20 114.4(12) . . ?
N1 C19 H19A 108.6 . . ?
C20 C19 H19A 108.6 . . ?
N1 C19 H19B 108.7 . . ?
C20 C19 H19B 108.7 . . ?
H19A C19 H19B 107.6 . . ?
C19 C20 H20A 109.5 . . ?
C19 C20 H20B 109.5 . . ?
H20A C20 H20B 109.5 . . ?
C19 C20 H20C 109.5 . . ?
H20A C20 H20C 109.5 . . ?
H20B C20 H20C 109.5 . . ?
C22 C21 N1 114.6(10) . . ?
C22 C21 H21A 108.6 . . ?
N1 C21 H21A 108.6 . . ?
C22 C21 H21B 108.6 . . ?
N1 C21 H21B 108.6 . . ?
H21A C21 H21B 107.6 . . ?
C21 C22 H22A 109.5 . . ?
C21 C22 H22B 109.5 . . ?
H22A C22 H22B 109.5 . . ?
C21 C22 H22C 109.5 . . ?
H22A C22 H22C 109.5 . . ?
H22B C22 H22C 109.5 . . ?
N1 C23 C24 112.8(10) . . ?
N1 C23 H23A 109.0 . . ?
C24 C23 H23A 109.0 . . ?
N1 C23 H23B 109.0 . . ?
C24 C23 H23B 109.0 . . ?
H23A C23 H23B 107.8 . . ?
C23 C24 H24A 109.5 . . ?
C23 C24 H24B 109.5 . . ?
H24A C24 H24B 109.5 . . ?
C23 C24 H24C 109.5 . . ?
H24A C24 H24C 109.5 . . ?
H24B C24 H24C 109.5 . . ?
N1 C25 C26 116.7(12) . . ?
N1 C25 H25A 108.1 . . ?
C26 C25 H25A 108.1 . . ?
N1 C25 H25B 108.1 . . ?
C26 C25 H25B 108.1 . . ?
H25A C25 H25B 107.3 . . ?
C25 C26 H26A 109.5 . . ?
C25 C26 H26B 109.5 . . ?
H26A C26 H26B 109.5 . . ?
C25 C26 H26C 109.5 . . ?
H26A C26 H26C 109.5 . . ?
H26B C26 H26C 109.5 . . ?
N2 C27 C28 113.8(9) . . ?
N2 C27 H27A 108.8 . . ?
C28 C27 H27A 108.8 . . ?
N2 C27 H27B 108.8 . . ?
C28 C27 H27B 108.8 . . ?
H27A C27 H27B 107.7 . . ?
C27 C28 H28A 109.5 . . ?
C27 C28 H28B 109.5 . . ?
H28A C28 H28B 109.5 . . ?
C27 C28 H28C 109.5 . . ?
H28A C28 H28C 109.5 . . ?
H28B C28 H28C 109.5 . . ?
N2 C29 C30 112.1(9) . . ?
N2 C29 H29A 109.2 . . ?
C30 C29 H29A 109.2 . . ?
N2 C29 H29B 109.2 . . ?
C30 C29 H29B 109.2 . . ?
H29A C29 H29B 107.9 . . ?
C29 C30 H30A 109.5 . . ?
C29 C30 H30B 109.5 . . ?
H30A C30 H30B 109.5 . . ?
C29 C30 H30C 109.5 . . ?
H30A C30 H30C 109.5 . . ?
H30B C30 H30C 109.5 . . ?
C32 C31 N2 111.9(10) . . ?
C32 C31 H31A 109.2 . . ?
N2 C31 H31A 109.2 . . ?
C32 C31 H31B 109.3 . . ?
N2 C31 H31B 109.3 . . ?
H31A C31 H31B 107.9 . . ?
C31 C32 H32A 109.5 . . ?
C31 C32 H32B 109.5 . . ?
H32A C32 H32B 109.5 . . ?
C31 C32 H32C 109.4 . . ?
H32A C32 H32C 109.5 . . ?
H32B C32 H32C 109.5 . . ?
C34 C33 N2 114.9(9) . . ?
C34 C33 H33A 108.6 . . ?
N2 C33 H33A 108.5 . . ?
C34 C33 H33B 108.6 . . ?
N2 C33 H33B 108.6 . . ?
H33A C33 H33B 107.5 . . ?
C33 C34 H34A 109.5 . . ?
C33 C34 H34B 109.5 . . ?
H34A C34 H34B 109.5 . . ?
C33 C34 H34C 109.5 . . ?
H34A C34 H34C 109.5 . . ?
H34B C34 H34C 109.5 . . ?
N3 C35 C36 111.8(12) . . ?
N3 C35 H35A 109.3 . . ?
C36 C35 H35A 109.3 . . ?
N3 C35 H35B 109.3 . . ?
C36 C35 H35B 109.3 . . ?
H35A C35 H35B 107.9 . . ?
C35 C36 H36A 109.5 . . ?
C35 C36 H36B 109.5 . . ?
H36A C36 H36B 109.5 . . ?
C35 C36 H36C 109.5 . . ?
H36A C36 H36C 109.5 . . ?
H36B C36 H36C 109.5 . . ?
N3 C37 C38 116.0(13) . . ?
N3 C37 H38A 108.3 . . ?
C38 C37 H38A 108.3 . . ?
N3 C37 H38B 108.3 . . ?
C38 C37 H38B 108.3 . . ?
H38A C37 H38B 107.4 . . ?
C37 C38 H37A 109.5 . . ?
C37 C38 H37B 109.5 . . ?
H37A C38 H37B 109.5 . . ?
C37 C38 H37C 109.5 . . ?
H37A C38 H37C 109.5 . . ?
H37B C38 H37C 109.5 . . ?
N3 C39 C40 107.9(12) . . ?
N3 C39 H39A 110.0 . . ?
C40 C39 H39A 110.1 . . ?
N3 C39 H39B 110.2 . . ?
C40 C39 H39B 110.2 . . ?
H39A C39 H39B 108.5 . . ?
C39 C40 H40A 109.5 . . ?
C39 C40 H40B 109.4 . . ?
H40A C40 H40B 109.5 . . ?
C39 C40 H40C 109.5 . . ?
H40A C40 H40C 109.5 . . ?
H40B C40 H40C 109.5 . . ?
C42 C41 N3 114.4(11) . . ?
C42 C41 H41A 108.6 . . ?
N3 C41 H41A 108.6 . . ?
C42 C41 H41B 108.7 . . ?
N3 C41 H41B 108.7 . . ?
H41A C41 H41B 107.6 . . ?
C41 C42 H42A 109.5 . . ?
C41 C42 H42B 109.5 . . ?
H42A C42 H42B 109.5 . . ?
C41 C42 H42C 109.5 . . ?
H42A C42 H42C 109.5 . . ?
H42B C42 H42C 109.5 . . ?
C44 C43' N4 112(2) . . ?
C44 C43' H43A 109.3 . . ?
N4 C43' H43A 109.3 . . ?
C44 C43' H43B 109.3 . . ?
N4 C43' H43B 109.3 . . ?
H43A C43' H43B 108.0 . . ?
C44 C43 N4 104.5(14) . . ?
C44 C43 H43C 110.9 . . ?
N4 C43 H43C 110.9 . . ?
C44 C43 H43D 110.9 . . ?
N4 C43 H43D 110.9 . . ?
H43C C43 H43D 108.9 . . ?
C43' C44 C43 77(2) . . ?
C43' C44 H44A 109.5 . . ?
C43 C44 H44A 172.2 . . ?
C43' C44 H44B 109.5 . . ?
C43 C44 H44B 71.8 . . ?
H44A C44 H44B 109.5 . . ?
C43' C44 H44C 109.5 . . ?
C43 C44 H44C 63.3 . . ?
H44A C44 H44C 109.5 . . ?
H44B C44 H44C 109.5 . . ?
C46 C45' N4 111.4(17) . . ?
C46 C45' H45A 109.4 . . ?
N4 C45' H45A 109.4 . . ?
C46 C45' H45B 109.3 . . ?
N4 C45' H45B 109.3 . . ?
H45A C45' H45B 108.0 . . ?
N4 C45 C46 106.8(14) . . ?
N4 C45 H45C 110.4 . . ?
C46 C45 H45C 110.4 . . ?
N4 C45 H45D 110.4 . . ?
C46 C45 H45D 110.4 . . ?
H45C C45 H45D 108.6 . . ?
C45' C46 C45 66.4(12) . . ?
C45' C46 H46A 109.5 . . ?
C45 C46 H46A 174.1 . . ?
C45' C46 H46B 109.5 . . ?
C45 C46 H46B 76.2 . . ?
H46A C46 H46B 109.5 . . ?
C45' C46 H46C 109.5 . . ?
C45 C46 H46C 69.1 . . ?
H46A C46 H46C 109.5 . . ?
H46B C46 H46C 109.5 . . ?
N4 C47' C48 95.7(18) . . ?
N4 C47' H47A 112.6 . . ?
C48 C47' H47A 112.6 . . ?
N4 C47' H47B 112.6 . . ?
C48 C47' H47B 112.6 . . ?
H47A C47' H47B 110.1 . . ?
N4 C47 C48 103.1(13) . . ?
N4 C47 H47C 111.1 . . ?
C48 C47 H47C 111.2 . . ?
N4 C47 H47D 111.1 . . ?
C48 C47 H47D 111.2 . . ?
H47C C47 H47D 109.1 . . ?
C47 C48 C47' 75.6(15) . . ?
C47 C48 H48A 173.6 . . ?
C47' C48 H48A 109.5 . . ?
C47 C48 H48B 71.5 . . ?
C47' C48 H48B 109.5 . . ?
H48A C48 H48B 109.5 . . ?
C47 C48 H48C 64.7 . . ?
C47' C48 H48C 109.5 . . ?
H48A C48 H48C 109.5 . . ?
H48B C48 H48C 109.5 . . ?
C50 C49 N4 118.1(16) . . ?
C50 C49 H49A 107.8 . . ?
N4 C49 H49A 107.8 . . ?
C50 C49 H49B 107.8 . . ?
N4 C49 H49B 107.8 . . ?
H49A C49 H49B 107.1 . . ?
N4 C49' C50 108.1(17) . . ?
N4 C49' H49C 110.1 . . ?
C50 C49' H49C 110.1 . . ?
N4 C49' H49D 110.1 . . ?
C50 C49' H49D 110.1 . . ?
H49C C49' H49D 108.4 . . ?
C49 C50 C49' 64.6(13) . . ?
C49 C50 H50A 109.5 . . ?
C49' C50 H50A 171.8 . . ?
C49 C50 H50B 109.5 . . ?
C49' C50 H50B 78.4 . . ?
H50A C50 H50B 109.5 . . ?
C49 C50 H50C 109.5 . . ?
C49' C50 H50C 69.0 . . ?
H50A C50 H50C 109.5 . . ?
H50B C50 H50C 109.5 . . ?
Cl1 Cu1 C5 114.9(3) . . ?
Cl1 Cu1 C7 112.1(3) . . ?
C5 Cu1 C7 96.9(4) . . ?
Cl1 Cu1 Fe2 148.18(10) . . ?
C5 Cu1 Fe2 42.2(3) . . ?
C7 Cu1 Fe2 94.9(3) . . ?
Cl1 Cu1 Fe3 144.60(9) . . ?
C5 Cu1 Fe3 95.0(3) . . ?
C7 Cu1 Fe3 42.0(3) . . ?
Fe2 Cu1 Fe3 67.21(5) . . ?
Cl2 Cu2 C18 113.4(3) . . ?
Cl2 Cu2 C14 111.7(3) . . ?
C18 Cu2 C14 94.6(4) . . ?
Cl2 Cu2 Fe6 147.71(10) . . ?
C18 Cu2 Fe6 42.9(3) . . ?
C14 Cu2 Fe6 94.3(3) . . ?
Cl2 Cu2 Fe5 145.07(10) . . ?
C18 Cu2 Fe5 94.5(3) . . ?
C14 Cu2 Fe5 42.3(3) . . ?
Fe6 Cu2 Fe5 67.17(5) . . ?
Cl2 Cu2 C15 116.5(3) . . ?
C18 Cu2 C15 130.1(4) . . ?
C14 Cu2 C15 67.7(4) . . ?
Fe6 Cu2 C15 90.4(2) . . ?
Fe5 Cu2 C15 40.8(2) . . ?
C3 Fe1 C2 97.3(5) . . ?
C3 Fe1 C1 100.9(6) . . ?
C2 Fe1 C1 96.1(6) . . ?
C3 Fe1 Te1 101.3(4) . . ?
C2 Fe1 Te1 150.5(4) . . ?
C1 Fe1 Te1 102.6(4) . . ?
C3 Fe1 Fe3 94.4(4) . . ?
C2 Fe1 Fe3 98.0(4) . . ?
C1 Fe1 Fe3 157.7(4) . . ?
Te1 Fe1 Fe3 58.13(5) . . ?
C3 Fe1 Fe2 154.5(4) . . ?
C2 Fe1 Fe2 97.4(4) . . ?
C1 Fe1 Fe2 98.1(4) . . ?
Te1 Fe1 Fe2 57.70(4) . . ?
Fe3 Fe1 Fe2 62.89(5) . . ?
C5 Fe2 C4 94.2(5) . . ?
C5 Fe2 C6 107.4(5) . . ?
C4 Fe2 C6 96.8(6) . . ?
C5 Fe2 Cu1 65.8(3) . . ?
C4 Fe2 Cu1 152.2(4) . . ?
C6 Fe2 Cu1 72.8(4) . . ?
C5 Fe2 Te1 147.4(3) . . ?
C4 Fe2 Te1 96.4(4) . . ?
C6 Fe2 Te1 101.8(4) . . ?
Cu1 Fe2 Te1 110.87(6) . . ?
C5 Fe2 Fe1 89.8(3) . . ?
C4 Fe2 Fe1 99.5(4) . . ?
C6 Fe2 Fe1 155.3(4) . . ?
Cu1 Fe2 Fe1 99.60(6) . . ?
Te1 Fe2 Fe1 58.08(4) . . ?
C5 Fe2 Fe3 103.8(3) . . ?
C4 Fe2 Fe3 150.8(4) . . ?
C6 Fe2 Fe3 99.5(4) . . ?
Cu1 Fe2 Fe3 56.87(5) . . ?
Te1 Fe2 Fe3 56.58(4) . . ?
Fe1 Fe2 Fe3 58.32(5) . . ?
C8 Fe3 C7 98.0(4) . . ?
C8 Fe3 C9 97.8(5) . . ?
C7 Fe3 C9 102.4(5) . . ?
C8 Fe3 Te1 92.1(3) . . ?
C7 Fe3 Te1 147.1(4) . . ?
C9 Fe3 Te1 107.2(3) . . ?
C8 Fe3 Cu1 157.7(3) . . ?
C7 Fe3 Cu1 66.5(3) . . ?
C9 Fe3 Cu1 71.6(3) . . ?
Te1 Fe3 Cu1 109.64(6) . . ?
C8 Fe3 Fe1 96.4(4) . . ?
C7 Fe3 Fe1 89.5(4) . . ?
C9 Fe3 Fe1 160.0(3) . . ?
Te1 Fe3 Fe1 58.15(4) . . ?
Cu1 Fe3 Fe1 99.26(6) . . ?
C8 Fe3 Fe2 146.3(3) . . ?
C7 Fe3 Fe2 103.7(3) . . ?
C9 Fe3 Fe2 102.3(3) . . ?
Te1 Fe3 Fe2 56.23(4) . . ?
Cu1 Fe3 Fe2 55.92(5) . . ?
Fe1 Fe3 Fe2 58.79(5) . . ?
C12 Fe4 C10 96.1(5) . . ?
C12 Fe4 C11 97.4(6) . . ?
C10 Fe4 C11 100.7(6) . . ?
C12 Fe4 Te2 149.8(4) . . ?
C10 Fe4 Te2 103.3(4) . . ?
C11 Fe4 Te2 101.4(5) . . ?
C12 Fe4 Fe5 96.5(4) . . ?
C10 Fe4 Fe5 156.4(4) . . ?
C11 Fe4 Fe5 97.3(4) . . ?
Te2 Fe4 Fe5 57.95(5) . . ?
C12 Fe4 Fe6 98.0(4) . . ?
C10 Fe4 Fe6 95.6(4) . . ?
C11 Fe4 Fe6 156.1(5) . . ?
Te2 Fe4 Fe6 57.54(5) . . ?
Fe5 Fe4 Fe6 62.85(5) . . ?
C13 Fe5 C15 97.1(5) . . ?
C13 Fe5 C14 98.7(5) . . ?
C15 Fe5 C14 103.3(5) . . ?
C13 Fe5 Te2 92.4(3) . . ?
C15 Fe5 Te2 105.9(3) . . ?
C14 Fe5 Te2 147.1(4) . . ?
C13 Fe5 Cu2 157.3(3) . . ?
C15 Fe5 Cu2 71.3(3) . . ?
C14 Fe5 Cu2 66.6(3) . . ?
Te2 Fe5 Cu2 109.28(6) . . ?
C13 Fe5 Fe4 96.5(4) . . ?
C15 Fe5 Fe4 159.4(3) . . ?
C14 Fe5 Fe4 89.8(4) . . ?
Te2 Fe5 Fe4 58.15(5) . . ?
Cu2 Fe5 Fe4 100.40(6) . . ?
C13 Fe5 Fe6 146.4(3) . . ?
C15 Fe5 Fe6 102.4(4) . . ?
C14 Fe5 Fe6 103.0(3) . . ?
Te2 Fe5 Fe6 56.09(4) . . ?
Cu2 Fe5 Fe6 56.24(5) . . ?
Fe4 Fe5 Fe6 58.63(5) . . ?
C17 Fe6 C16 96.7(6) . . ?
C17 Fe6 C18 93.7(5) . . ?
C16 Fe6 C18 107.7(5) . . ?
C17 Fe6 Te2 97.0(4) . . ?
C16 Fe6 Te2 101.9(4) . . ?
C18 Fe6 Te2 147.1(3) . . ?
C17 Fe6 Cu2 152.4(4) . . ?
C16 Fe6 Cu2 73.3(4) . . ?
C18 Fe6 Cu2 66.4(4) . . ?
Te2 Fe6 Cu2 110.08(6) . . ?
C17 Fe6 Fe4 98.0(4) . . ?
C16 Fe6 Fe4 156.6(5) . . ?
C18 Fe6 Fe4 89.5(3) . . ?
Te2 Fe6 Fe4 58.27(5) . . ?
Cu2 Fe6 Fe4 100.58(6) . . ?
C17 Fe6 Fe5 150.5(4) . . ?
C16 Fe6 Fe5 101.2(5) . . ?
C18 Fe6 Fe5 102.8(3) . . ?
Te2 Fe6 Fe5 56.59(4) . . ?
Cu2 Fe6 Fe5 56.59(5) . . ?
Fe4 Fe6 Fe5 58.52(5) . . ?
C23 N1 C19 114.7(10) . . ?
C23 N1 C21 104.7(9) . . ?
C19 N1 C21 111.3(8) . . ?
C23 N1 C25 109.9(10) . . ?
C19 N1 C25 107.3(10) . . ?
C21 N1 C25 108.9(9) . . ?
C27 N2 C29 114.2(8) . . ?
C27 N2 C33 106.4(8) . . ?
C29 N2 C33 109.4(9) . . ?
C27 N2 C31 111.9(9) . . ?
C29 N2 C31 104.0(8) . . ?
C33 N2 C31 111.1(8) . . ?
C39 N3 C35 111.7(11) . . ?
C39 N3 C37 113.8(13) . . ?
C35 N3 C37 107.1(11) . . ?
C39 N3 C41 105.6(10) . . ?
C35 N3 C41 112.2(11) . . ?
C37 N3 C41 106.3(9) . . ?
C45 N4 C49' 171.1(17) . . ?
C45 N4 C49 109.3(13) . . ?
C49' N4 C49 68.6(13) . . ?
C45 N4 C45' 75.0(12) . . ?
C49' N4 C45' 106.4(15) . . ?
C49 N4 C45' 173.5(15) . . ?
C45 N4 C43 66.8(12) . . ?
C49' N4 C43 119.6(14) . . ?
C49 N4 C43 73.8(11) . . ?
C45' N4 C43 112.7(13) . . ?
C45 N4 C47' 118.3(17) . . ?
C49' N4 C47' 56.3(14) . . ?
C49 N4 C47' 108.8(15) . . ?
C45' N4 C47' 64.7(15) . . ?
C43 N4 C47' 171.9(16) . . ?
C45 N4 C47 58.9(12) . . ?
C49' N4 C47 112.4(13) . . ?
C49 N4 C47 77.0(11) . . ?
C45' N4 C47 101.8(12) . . ?
C43 N4 C47 102.6(11) . . ?
C47' N4 C47 85.4(14) . . ?
C45 N4 C43' 112.9(16) . . ?
C49' N4 C43' 75.9(16) . . ?
C49 N4 C43' 101.1(15) . . ?
C45' N4 C43' 81.3(15) . . ?
C43 N4 C43' 66.9(14) . . ?
C47' N4 C43' 105.0(17) . . ?
C47 N4 C43' 169.4(14) . . ?
Fe2 Te1 Fe1 64.22(5) . . ?
Fe2 Te1 Fe3 67.19(4) . . ?
Fe1 Te1 Fe3 63.72(5) . . ?
Fe6 Te2 Fe5 67.32(4) . . ?
Fe6 Te2 Fe4 64.19(5) . . ?
Fe5 Te2 Fe4 63.89(5) . . ?

loop_
_geom_bond_atom_site_label_1
_geom_bond_atom_site_label_2
_geom_bond_distance
_geom_bond_site_symmetry_2
_geom_bond_publ_flag
C1 O1 1.118(15) . ?
C1 Fe1 1.775(14) . ?
C2 O2 1.152(12) . ?
C2 Fe1 1.759(13) . ?
C3 O3 1.164(13) . ?
C3 Fe1 1.757(14) . ?
C4 O4 1.153(13) . ?
C4 Fe2 1.752(12) . ?
C5 O5 1.163(13) . ?
C5 Fe2 1.747(13) . ?
C5 Cu1 2.370(11) . ?
C6 O6 1.155(14) . ?
C6 Fe2 1.775(15) . ?
C7 O7 1.171(11) . ?
C7 Fe3 1.761(12) . ?
C7 Cu1 2.415(9) . ?
C8 O8 1.174(12) . ?
C8 Fe3 1.751(13) . ?
C9 O9 1.137(13) . ?
C9 Fe3 1.784(12) . ?
C10 O10 1.165(14) . ?
C10 Fe4 1.746(13) . ?
C11 O11 1.133(14) . ?
C11 Fe4 1.780(14) . ?
C12 O12 1.169(14) . ?
C12 Fe4 1.744(14) . ?
C13 O13 1.161(11) . ?
C13 Fe5 1.749(11) . ?
C14 O14 1.163(11) . ?
C14 Fe5 1.771(11) . ?
C14 Cu2 2.417(11) . ?
C15 O15 1.178(12) . ?
C15 Fe5 1.758(11) . ?
C15 Cu2 2.547(11) . ?
C16 O16 1.136(15) . ?
C16 Fe6 1.762(15) . ?
C17 O17 1.161(13) . ?
C17 Fe6 1.737(11) . ?
C18 O18 1.147(13) . ?
C18 Fe6 1.789(13) . ?
C18 Cu2 2.408(12) . ?
C19 N1 1.504(14) . ?
C19 C20 1.500(18) . ?
C19 H19A 0.9700 . ?
C19 H19B 0.9700 . ?
C20 H20A 0.9600 . ?
C20 H20B 0.9600 . ?
C20 H20C 0.9600 . ?
C21 C22 1.530(15) . ?
C21 N1 1.515(14) . ?
C21 H21A 0.9700 . ?
C21 H21B 0.9700 . ?
C22 H22A 0.9600 . ?
C22 H22B 0.9600 . ?
C22 H22C 0.9600 . ?
C23 N1 1.461(14) . ?
C23 C24 1.543(18) . ?
C23 H23A 0.9700 . ?
C23 H23B 0.9700 . ?
C24 H24A 0.9600 . ?
C24 H24B 0.9600 . ?
C24 H24C 0.9600 . ?
C25 N1 1.517(14) . ?
C25 C26 1.544(19) . ?
C25 H25A 0.9700 . ?
C25 H25B 0.9700 . ?
C26 H26A 0.9600 . ?
C26 H26B 0.9600 . ?
C26 H26C 0.9600 . ?
C27 N2 1.479(15) . ?
C27 C28 1.535(17) . ?
C27 H27A 0.9700 . ?
C27 H27B 0.9700 . ?
C28 H28A 0.9600 . ?
C28 H28B 0.9600 . ?
C28 H28C 0.9600 . ?
C29 N2 1.497(12) . ?
C29 C30 1.604(15) . ?
C29 H29A 0.9700 . ?
C29 H29B 0.9700 . ?
C30 H30A 0.9600 . ?
C30 H30B 0.9600 . ?
C30 H30C 0.9600 . ?
C31 C32 1.524(18) . ?
C31 N2 1.527(13) . ?
C31 H31A 0.9700 . ?
C31 H31B 0.9700 . ?
C32 H32A 0.9600 . ?
C32 H32B 0.9600 . ?
C32 H32C 0.9600 . ?
C33 C34 1.508(16) . ?
C33 N2 1.538(13) . ?
C33 H33A 0.9700 . ?
C33 H33B 0.9700 . ?
C34 H34A 0.9600 . ?
C34 H34B 0.9600 . ?
C34 H34C 0.9600 . ?
C35 N3 1.477(15) . ?
C35 C36 1.56(2) . ?
C35 H35A 0.9700 . ?
C35 H35B 0.9700 . ?
C36 H36A 0.9600 . ?
C36 H36B 0.9600 . ?
C36 H36C 0.9600 . ?
C37 N3 1.498(18) . ?
C37 C38 1.59(2) . ?
C37 H38A 0.9700 . ?
C37 H38B 0.9700 . ?
C38 H37A 0.9600 . ?
C38 H37B 0.9600 . ?
C38 H37C 0.9600 . ?
C39 N3 1.484(15) . ?
C39 C40 1.70(2) . ?
C39 H39A 0.9700 . ?
C39 H39B 0.9700 . ?
C40 H40A 0.9600 . ?
C40 H40B 0.9600 . ?
C40 H40C 0.9600 . ?
C41 C42 1.500(19) . ?
C41 N3 1.545(16) . ?
C41 H41A 0.9700 . ?
C41 H41B 0.9700 . ?
C42 H42A 0.9600 . ?
C42 H42B 0.9600 . ?
C42 H42C 0.9600 . ?
C43' C44 1.30(4) . ?
C43' N4 1.73(4) . ?
C43' H43A 0.9700 . ?
C43' H43B 0.9700 . ?
C43 C44 1.62(3) . ?
C43 N4 1.57(2) . ?
C43 H43C 0.9700 . ?
C43 H43D 0.9700 . ?
C44 H44A 0.9600 . ?
C44 H44B 0.9600 . ?
C44 H44C 0.9600 . ?
C45' C46 1.53(2) . ?
C45' N4 1.57(2) . ?
C45' H45A 0.9700 . ?
C45' H45B 0.9700 . ?
C45 N4 1.41(2) . ?
C45 C46 1.76(2) . ?
C45 H45C 0.9700 . ?
C45 H45D 0.9700 . ?
C46 H46A 0.9600 . ?
C46 H46B 0.9600 . ?
C46 H46C 0.9600 . ?
C47' N4 1.57(3) . ?
C47' C48 1.83(4) . ?
C47' H47A 0.9700 . ?
C47' H47B 0.9700 . ?
C47 N4 1.58(2) . ?
C47 C48 1.65(3) . ?
C47 H47C 0.9700 . ?
C47 H47D 0.9700 . ?
C48 H48A 0.9600 . ?
C48 H48B 0.9600 . ?
C48 H48C 0.9600 . ?
C49 C50 1.39(2) . ?
C49 N4 1.55(2) . ?
C49 H49A 0.9700 . ?
C49 H49B 0.9700 . ?
C49' N4 1.41(2) . ?
C49' C50 1.70(3) . ?
C49' H49C 0.9700 . ?
C49' H49D 0.9700 . ?
C50 H50A 0.9600 . ?
C50 H50B 0.9600 . ?
C50 H50C 0.9600 . ?
Cl1 Cu1 2.163(3) . ?
Cl2 Cu2 2.159(3) . ?
Cu1 Fe2 2.4702(17) . ?
Cu1 Fe3 2.4974(17) . ?
Cu2 Fe6 2.4820(18) . ?
Cu2 Fe5 2.4920(18) . ?
Fe1 Te1 2.4899(16) . ?
Fe1 Fe3 2.628(2) . ?
Fe1 Fe2 2.6416(19) . ?
Fe2 Te1 2.4795(14) . ?
Fe2 Fe3 2.7495(18) . ?
Fe3 Te1 2.4895(14) . ?
Fe4 Te2 2.4947(17) . ?
Fe4 Fe5 2.637(2) . ?
Fe4 Fe6 2.6403(19) . ?
Fe5 Te2 2.4892(14) . ?
Fe5 Fe6 2.7515(18) . ?
Fe6 Te2 2.4748(15) . ?
